data_1505551
loop_
_publ_author_name
'Li, Yuanzhen'
'Zou, Haixia'
'Gong, Jianxian'
'Xiang, Jing'
'Luo, Tuoping'
'Quan, Junmin'
'Wang, Guoxin'
'Yang, Zhen'

_publ_section_title
;
 Efficient synthesis of maleimides and carbazoles via Zn(OTf)(2)-catalyzed
 tandem annulations of isonitriles and allenic esters.
;
_journal_issue 20
_journal_name_full 'Organic letters'
_journal_page_first 4057
_journal_page_last 4060
_journal_paper_doi 10.1021/ol7018086
_journal_volume 9
_journal_year 2007
_chemical_formula_sum 'C23 H20 N2 O4'
_chemical_formula_weight 388.41
_chemical_name_systematic
; 
 ? 
;
_space_group_IT_number 14
_symmetry_cell_setting monoclinic
_symmetry_space_group_name_Hall '-P 2ybc'
_symmetry_space_group_name_H-M 'P 1 21/c 1'
_atom_sites_solution_hydrogens geom
_atom_sites_solution_primary direct
_atom_sites_solution_secondary difmap
_audit_creation_method SHELXL-97
_cell_angle_alpha 90.00
_cell_angle_beta 100.02(3)
_cell_angle_gamma 90.00
_cell_formula_units_Z 4
_cell_length_a 19.368(4)
_cell_length_b 14.472(3)
_cell_length_c 7.2337(14)
_cell_measurement_reflns_used 5900
_cell_measurement_temperature 293(2)
_cell_measurement_theta_max 25.14
_cell_measurement_theta_min 2.56
_cell_volume 1996.6(7)
_computing_cell_refinement Rapid-AUTO
_computing_data_collection 'Rapid-AUTO (Rigaku,2000)'
_computing_data_reduction 'CrystalStructure (Rigaku/MSC,2000)'
_computing_molecular_graphics 'Siemens SHELXTL V4.2,(Sheldrick,1990)'
_computing_publication_material SHELXL-97,(Sheldrick,1997)
_computing_structure_refinement SHELXL-97,(Sheldrick,1997)
_computing_structure_solution SHELXS-97,(Sheldrick,1997)
_diffrn_ambient_temperature 293(2)
_diffrn_detector_area_resol_mean 10.00
_diffrn_measured_fraction_theta_full 0.919
_diffrn_measured_fraction_theta_max 0.919
_diffrn_measurement_device_type 'Rigaku RAXIS RAPID IP'
_diffrn_measurement_method \W
_diffrn_radiation_monochromator graphite
_diffrn_radiation_source 'fine-focus sealed tube'
_diffrn_radiation_type MoK\a
_diffrn_radiation_wavelength 0.71073
_diffrn_reflns_av_R_equivalents 0.0799
_diffrn_reflns_av_sigmaI/netI 0.1288
_diffrn_reflns_limit_h_max 22
_diffrn_reflns_limit_h_min -22
_diffrn_reflns_limit_k_max 17
_diffrn_reflns_limit_k_min -17
_diffrn_reflns_limit_l_max 8
_diffrn_reflns_limit_l_min -8
_diffrn_reflns_number 5900
_diffrn_reflns_theta_full 25.14
_diffrn_reflns_theta_max 25.14
_diffrn_reflns_theta_min 2.56
_diffrn_standards_decay_% 0
_diffrn_standards_interval_count 0
_diffrn_standards_interval_time 0
_diffrn_standards_number 0
_exptl_absorpt_coefficient_mu 0.089
_exptl_absorpt_correction_T_max 0.991
_exptl_absorpt_correction_T_min 0.969
_exptl_absorpt_correction_type empirical
_exptl_absorpt_process_details
; 
                                  HIGASHI, T. (1995). Abscor-Empirical
                                  Absorption Correction based on Fourier
                                  Series Approximation.
                                  Rigaku Corporation,Tokyo,Japan.
;
_exptl_crystal_colour colourless
_exptl_crystal_density_diffrn 1.292
_exptl_crystal_density_method 'not measured'
_exptl_crystal_description block
_exptl_crystal_F_000 816
_exptl_crystal_size_max 0.35
_exptl_crystal_size_mid 0.25
_exptl_crystal_size_min 0.10
_refine_diff_density_max 0.145
_refine_diff_density_min -0.132
_refine_diff_density_rms 0.032
_refine_ls_extinction_coef 0.0200(8)
_refine_ls_extinction_expression Fc^*^=kFc[1+0.001xFc^2^\l^3^/sin(2\q)]^-1/4^
_refine_ls_extinction_method SHELXL
_refine_ls_goodness_of_fit_ref 1.003
_refine_ls_hydrogen_treatment mixed
_refine_ls_matrix_type full
_refine_ls_number_parameters 263
_refine_ls_number_reflns 3296
_refine_ls_number_restraints 0
_refine_ls_restrained_S_all 1.003
_refine_ls_R_factor_all 0.1378
_refine_ls_R_factor_gt 0.0441
_refine_ls_shift/su_max 0.000
_refine_ls_shift/su_mean 0.000
_refine_ls_structure_factor_coef Fsqd
_refine_ls_weighting_details 'calc w=1/[\s^2^(Fo^2^)+(0.0180P)^2^+0.0000P] where P=(Fo^2^+2Fc^2^)/3'
_refine_ls_weighting_scheme calc
_refine_ls_wR_factor_gt 0.0668
_refine_ls_wR_factor_ref 0.0728
_reflns_number_gt 1324
_reflns_number_total 3296
_reflns_threshold_expression >2sigma(I)
_cod_data_source_file ol7018086-file002.cif
_cod_data_source_block a
_cod_original_sg_symbol_H-M P2(1)/c
_cod_database_code 1505551

loop_
_symmetry_equiv_pos_as_xyz
'x, y, z'
'-x, y+1/2, -z+1/2'
'-x, -y, -z'
'x, -y-1/2, z-1/2'

loop_
_atom_site_label
_atom_site_type_symbol
_atom_site_fract_x
_atom_site_fract_y
_atom_site_fract_z
_atom_site_U_iso_or_equiv
_atom_site_adp_type
_atom_site_occupancy
_atom_site_symmetry_multiplicity
_atom_site_calc_flag
_atom_site_refinement_flags
O1 O 0.60618(8) 0.46336(12) -0.5680(3) 0.0531(6) Uani 1 1 d .
O2 O 0.70437(9) 0.27456(14) -0.0867(3) 0.0734(7) Uani 1 1 d .
O3 O 0.32652(11) 0.23266(17) -0.2961(3) 0.1047(10) Uani 1 1 d .
O4 O 0.37759(11) 0.10109(17) -0.3023(3) 0.0999(9) Uani 1 1 d .
N1 N 0.37751(14) 0.1854(2) -0.3033(3) 0.0688(9) Uani 1 1 d .
N2 N 0.63648(10) 0.36071(14) -0.3205(3) 0.0438(6) Uani 1 1 d .
C1 C 0.65027(13) 0.42806(18) -0.4492(4) 0.0406(7) Uani 1 1 d .
C2 C 0.72844(12) 0.44549(18) -0.4096(4) 0.0388(7) Uani 1 1 d .
C3 C 0.75647(12) 0.39045(18) -0.2660(4) 0.0450(7) Uani 1 1 d .
C4 C 0.69959(13) 0.3337(2) -0.2069(4) 0.0518(8) Uani 1 1 d .
C5 C 0.83082(14) 0.37869(18) -0.1781(5) 0.0556(9) Uani 1 1 d .
C6 C 0.88280(14) 0.39102(19) -0.2849(5) 0.0797(11) Uani 1 1 d .
H6 H 0.8705 0.4019 -0.4131 0.096 Uiso 1 1 calc R
C7 C 0.95390(16) 0.3874(2) -0.2024(7) 0.1083(14) Uani 1 1 d .
H7 H 0.9885 0.3980 -0.2743 0.130 Uiso 1 1 calc R
C8 C 0.9721(2) 0.3676(3) -0.0112(8) 0.1253(19) Uani 1 1 d .
H8 H 1.0192 0.3654 0.0444 0.150 Uiso 1 1 calc R
C9 C 0.92186(19) 0.3515(2) 0.0945(6) 0.1105(15) Uani 1 1 d .
H9 H 0.9345 0.3362 0.2206 0.133 Uiso 1 1 calc R
C10 C 0.85028(15) 0.35823(19) 0.0124(5) 0.0773(10) Uani 1 1 d .
H10 H 0.8159 0.3490 0.0858 0.093 Uiso 1 1 calc R
C11 C 0.75899(12) 0.51565(19) -0.5171(4) 0.0451(8) Uani 1 1 d .
C12 C 0.80188(12) 0.59025(19) -0.4074(4) 0.0589(8) Uani 1 1 d .
H12A H 0.8129 0.5701 -0.2778 0.071 Uiso 1 1 calc R
H12B H 0.7724 0.6446 -0.4102 0.071 Uiso 1 1 calc R
C13 C 0.87107(13) 0.6202(2) -0.4680(4) 0.0740(10) Uani 1 1 d .
H13A H 0.8958 0.6612 -0.3728 0.089 Uiso 1 1 calc R
H13B H 0.9001 0.5658 -0.4716 0.089 Uiso 1 1 calc R
C14 C 0.86344(15) 0.6682(2) -0.6557(5) 0.0790(10) Uani 1 1 d .
H14A H 0.8301 0.7183 -0.6571 0.095 Uiso 1 1 calc R
H14B H 0.9083 0.6955 -0.6670 0.095 Uiso 1 1 calc R
C15 C 0.83997(15) 0.6088(2) -0.8245(4) 0.0788(10) Uani 1 1 d .
H15A H 0.8698 0.5546 -0.8157 0.095 Uiso 1 1 calc R
H15B H 0.8467 0.6429 -0.9355 0.095 Uiso 1 1 calc R
C16 C 0.76494(13) 0.5776(2) -0.8499(4) 0.0727(10) Uani 1 1 d .
H16A H 0.7539 0.5472 -0.9710 0.087 Uiso 1 1 calc R
H16B H 0.7358 0.6324 -0.8562 0.087 Uiso 1 1 calc R
C17 C 0.74306(12) 0.51364(19) -0.7058(5) 0.0602(9) Uani 1 1 d .
H17 H 0.7140 0.4652 -0.7550 0.072 Uiso 1 1 calc R
C18 C 0.57010(12) 0.3174(2) -0.3210(3) 0.0420(7) Uani 1 1 d .
C19 C 0.56660(13) 0.2219(2) -0.3213(4) 0.0487(8) Uani 1 1 d .
H19 H 0.6068 0.1872 -0.3242 0.058 Uiso 1 1 calc R
C20 C 0.50355(14) 0.1781(2) -0.3173(3) 0.0515(8) Uani 1 1 d .
H20 H 0.5005 0.1139 -0.3173 0.062 Uiso 1 1 calc R
C21 C 0.44526(13) 0.2322(2) -0.3135(4) 0.0457(8) Uani 1 1 d .
C22 C 0.44650(13) 0.3274(2) -0.3174(3) 0.0501(8) Uani 1 1 d .
H22 H 0.4060 0.3619 -0.3170 0.060 Uiso 1 1 calc R
C23 C 0.51023(13) 0.36971(19) -0.3218(3) 0.0505(8) Uani 1 1 d .
H23 H 0.5129 0.4338 -0.3254 0.061 Uiso 1 1 calc R

loop_
_atom_site_aniso_label
_atom_site_aniso_U_11
_atom_site_aniso_U_22
_atom_site_aniso_U_33
_atom_site_aniso_U_23
_atom_site_aniso_U_13
_atom_site_aniso_U_12
O1 0.0513(11) 0.0454(14) 0.0593(15) 0.0094(11) 0.0006(11) -0.0021(10)
O2 0.0571(12) 0.0832(18) 0.0753(18) 0.0387(13) -0.0009(11) -0.0059(12)
O3 0.0567(13) 0.108(2) 0.157(3) -0.0155(16) 0.0400(15) -0.0114(14)
O4 0.0740(15) 0.079(2) 0.136(2) 0.0320(17) -0.0131(13) -0.0245(16)
N1 0.0588(19) 0.087(3) 0.057(2) 0.0105(18) -0.0008(15) -0.013(2)
N2 0.0372(12) 0.0403(17) 0.0525(18) 0.0126(12) 0.0036(12) 0.0014(12)
C1 0.0481(17) 0.030(2) 0.043(2) -0.0026(15) 0.0058(15) -0.0028(15)
C2 0.0454(16) 0.034(2) 0.037(2) -0.0003(14) 0.0067(14) -0.0037(14)
C3 0.0418(16) 0.041(2) 0.051(2) -0.0011(16) 0.0040(15) -0.0014(16)
C4 0.0533(19) 0.051(2) 0.050(2) 0.0096(17) 0.0059(17) 0.0053(18)
C5 0.0510(18) 0.042(2) 0.070(3) 0.0068(17) 0.0019(19) 0.0001(16)
C6 0.0524(19) 0.069(3) 0.114(3) 0.013(2) 0.002(2) 0.0056(19)
C7 0.051(2) 0.104(3) 0.167(5) 0.024(3) 0.010(2) 0.004(2)
C8 0.065(3) 0.097(4) 0.193(6) 0.032(3) -0.036(3) 0.001(2)
C9 0.083(3) 0.098(4) 0.127(4) 0.026(3) -0.046(3) 0.002(2)
C10 0.070(2) 0.066(3) 0.090(3) 0.013(2) -0.003(2) -0.0052(18)
C11 0.0449(15) 0.045(2) 0.044(2) -0.0033(17) 0.0058(16) -0.0042(15)
C12 0.0673(17) 0.051(2) 0.058(2) -0.0016(16) 0.0105(17) -0.0089(17)
C13 0.076(2) 0.065(3) 0.077(3) -0.006(2) 0.0028(19) -0.0203(19)
C14 0.088(2) 0.068(3) 0.084(3) 0.006(2) 0.021(2) -0.016(2)
C15 0.095(2) 0.078(3) 0.067(3) 0.002(2) 0.0240(19) -0.025(2)
C16 0.077(2) 0.089(3) 0.054(2) 0.0039(19) 0.0159(17) -0.011(2)
C17 0.0576(18) 0.066(2) 0.057(3) 0.0020(19) 0.0099(17) -0.0168(17)
C18 0.0438(17) 0.041(2) 0.0400(19) 0.0029(15) 0.0029(14) 0.0041(17)
C19 0.0470(18) 0.046(2) 0.052(2) 0.0083(16) 0.0039(14) 0.0061(17)
C20 0.0549(18) 0.044(2) 0.052(2) 0.0096(16) -0.0003(15) -0.0066(18)
C21 0.0379(17) 0.059(2) 0.039(2) 0.0069(16) 0.0027(13) -0.0117(18)
C22 0.0461(18) 0.051(2) 0.053(2) 0.0024(17) 0.0084(15) 0.0050(18)
C23 0.0536(17) 0.046(2) 0.051(2) 0.0035(15) 0.0087(15) 0.0016(17)

loop_
_atom_type_symbol
_atom_type_description
_atom_type_scat_dispersion_real
_atom_type_scat_dispersion_imag
_atom_type_scat_source
C C 0.0033 0.0016 'International Tables Vol C Tables 4.2.6.8 and 6.1.1.4'
H H 0.0000 0.0000 'International Tables Vol C Tables 4.2.6.8 and 6.1.1.4'
N N 0.0061 0.0033 'International Tables Vol C Tables 4.2.6.8 and 6.1.1.4'
O O 0.0106 0.0060 'International Tables Vol C Tables 4.2.6.8 and 6.1.1.4'

loop_
_geom_angle_atom_site_label_1
_geom_angle_atom_site_label_2
_geom_angle_atom_site_label_3
_geom_angle
O3 N1 O4 124.4(3)
O3 N1 C21 118.5(3)
O4 N1 C21 117.0(3)
C4 N2 C1 109.5(2)
C4 N2 C18 124.8(2)
C1 N2 C18 125.2(2)
O1 C1 N2 124.7(2)
O1 C1 C2 128.4(2)
N2 C1 C2 106.8(2)
C3 C2 C11 132.4(2)
C3 C2 C1 107.7(2)
C11 C2 C1 119.9(2)
C2 C3 C5 129.1(2)
C2 C3 C4 109.1(2)
C5 C3 C4 121.6(3)
O2 C4 N2 124.5(3)
O2 C4 C3 128.7(3)
N2 C4 C3 106.8(2)
C6 C5 C10 118.8(3)
C6 C5 C3 119.6(3)
C10 C5 C3 121.6(3)
C5 C6 C7 120.9(3)
C5 C6 H6 119.6
C7 C6 H6 119.6
C8 C7 C6 119.3(4)
C8 C7 H7 120.3
C6 C7 H7 120.3
C9 C8 C7 120.7(4)
C9 C8 H8 119.7
C7 C8 H8 119.7
C8 C9 C10 119.9(4)
C8 C9 H9 120.0
C10 C9 H9 120.0
C5 C10 C9 120.4(3)
C5 C10 H10 119.8
C9 C10 H10 119.8
C17 C11 C2 118.7(3)
C17 C11 C12 124.0(3)
C2 C11 C12 117.1(2)
C11 C12 C13 118.7(2)
C11 C12 H12A 107.6
C13 C12 H12A 107.6
C11 C12 H12B 107.6
C13 C12 H12B 107.6
H12A C12 H12B 107.1
C14 C13 C12 115.5(2)
C14 C13 H13A 108.4
C12 C13 H13A 108.4
C14 C13 H13B 108.4
C12 C13 H13B 108.4
H13A C13 H13B 107.5
C15 C14 C13 115.9(3)
C15 C14 H14A 108.3
C13 C14 H14A 108.3
C15 C14 H14B 108.3
C13 C14 H14B 108.3
H14A C14 H14B 107.4
C14 C15 C16 115.0(3)
C14 C15 H15A 108.5
C16 C15 H15A 108.5
C14 C15 H15B 108.5
C16 C15 H15B 108.5
H15A C15 H15B 107.5
C15 C16 C17 118.8(2)
C15 C16 H16A 107.6
C17 C16 H16A 107.6
C15 C16 H16B 107.6
C17 C16 H16B 107.6
H16A C16 H16B 107.0
C11 C17 C16 130.2(3)
C11 C17 H17 114.9
C16 C17 H17 114.9
C19 C18 C23 120.3(3)
C19 C18 N2 118.8(2)
C23 C18 N2 120.9(3)
C20 C19 C18 120.2(3)
C20 C19 H19 119.9
C18 C19 H19 119.9
C19 C20 C21 118.0(3)
C19 C20 H20 121.0
C21 C20 H20 121.0
C22 C21 C20 123.4(3)
C22 C21 N1 118.3(3)
C20 C21 N1 118.3(3)
C21 C22 C23 117.5(3)
C21 C22 H22 121.3
C23 C22 H22 121.3
C22 C23 C18 120.6(3)
C22 C23 H23 119.7
C18 C23 H23 119.7

loop_
_geom_bond_atom_site_label_1
_geom_bond_atom_site_label_2
_geom_bond_distance
O1 C1 1.214(2)
O2 C4 1.212(3)
O3 N1 1.210(3)
O4 N1 1.220(3)
N1 C21 1.490(3)
N2 C4 1.404(3)
N2 C1 1.405(3)
N2 C18 1.429(3)
C1 C2 1.512(3)
C2 C3 1.346(3)
C2 C11 1.465(3)
C3 C5 1.479(3)
C3 C4 1.495(3)
C5 C6 1.383(3)
C5 C10 1.396(3)
C6 C7 1.403(3)
C6 H6 0.9300
C7 C8 1.396(5)
C7 H7 0.9300
C8 C9 1.358(5)
C8 H8 0.9300
C9 C10 1.413(4)
C9 H9 0.9300
C10 H10 0.9300
C11 C17 1.346(3)
C11 C12 1.502(3)
C12 C13 1.542(3)
C12 H12A 0.9700
C12 H12B 0.9700
C13 C14 1.510(4)
C13 H13A 0.9700
C13 H13B 0.9700
C14 C15 1.498(4)
C14 H14A 0.9700
C14 H14B 0.9700
C15 C16 1.502(3)
C15 H15A 0.9700
C15 H15B 0.9700
C16 C17 1.509(3)
C16 H16A 0.9700
C16 H16B 0.9700
C17 H17 0.9300
C18 C19 1.384(3)
C18 C23 1.384(3)
C19 C20 1.381(3)
C19 H19 0.9300
C20 C21 1.378(3)
C20 H20 0.9300
C21 C22 1.378(3)
C22 C23 1.383(3)
C22 H22 0.9300
C23 H23 0.9300

loop_
_geom_torsion_atom_site_label_1
_geom_torsion_atom_site_label_2
_geom_torsion_atom_site_label_3
_geom_torsion_atom_site_label_4
_geom_torsion
C4 N2 C1 O1 178.6(3)
C18 N2 C1 O1 6.2(4)
C4 N2 C1 C2 -1.1(3)
C18 N2 C1 C2 -173.4(2)
O1 C1 C2 C3 -179.7(3)
N2 C1 C2 C3 0.0(3)
O1 C1 C2 C11 2.8(4)
N2 C1 C2 C11 -177.6(2)
C11 C2 C3 C5 -5.2(5)
C1 C2 C3 C5 177.6(3)
C11 C2 C3 C4 178.2(3)
C1 C2 C3 C4 1.1(3)
C1 N2 C4 O2 -177.7(3)
C18 N2 C4 O2 -5.4(5)
C1 N2 C4 C3 1.7(3)
C18 N2 C4 C3 174.1(2)
C2 C3 C4 O2 177.7(3)
C5 C3 C4 O2 0.8(5)
C2 C3 C4 N2 -1.8(3)
C5 C3 C4 N2 -178.6(2)
C2 C3 C5 C6 -29.9(4)
C4 C3 C5 C6 146.3(3)
C2 C3 C5 C10 148.0(3)
C4 C3 C5 C10 -35.8(4)
C10 C5 C6 C7 -2.9(4)
C3 C5 C6 C7 175.0(3)
C5 C6 C7 C8 2.4(5)
C6 C7 C8 C9 0.3(7)
C7 C8 C9 C10 -2.4(7)
C6 C5 C10 C9 0.8(4)
C3 C5 C10 C9 -177.1(3)
C8 C9 C10 C5 1.8(5)
C3 C2 C11 C17 132.3(3)
C1 C2 C11 C17 -50.8(3)
C3 C2 C11 C12 -52.4(4)
C1 C2 C11 C12 124.4(2)
C17 C11 C12 C13 -47.3(4)
C2 C11 C12 C13 137.7(2)
C11 C12 C13 C14 67.0(3)
C12 C13 C14 C15 -70.3(4)
C13 C14 C15 C16 70.5(4)
C14 C15 C16 C17 -65.2(4)
C2 C11 C17 C16 178.2(3)
C12 C11 C17 C16 3.3(4)
C15 C16 C17 C11 43.3(4)
C4 N2 C18 C19 -44.4(4)
C1 N2 C18 C19 126.8(3)
C4 N2 C18 C23 135.8(3)
C1 N2 C18 C23 -53.0(3)
C23 C18 C19 C20 -1.8(4)
N2 C18 C19 C20 178.5(2)
C18 C19 C20 C21 0.1(4)
C19 C20 C21 C22 1.4(4)
C19 C20 C21 N1 -178.2(2)
O3 N1 C21 C22 -1.1(4)
O4 N1 C21 C22 179.1(3)
O3 N1 C21 C20 178.6(3)
O4 N1 C21 C20 -1.3(4)
C20 C21 C22 C23 -1.2(4)
N1 C21 C22 C23 178.3(2)
C21 C22 C23 C18 -0.4(4)
C19 C18 C23 C22 1.9(4)
N2 C18 C23 C22 -178.3(2)
